data_7123688
loop_
_publ_author_name
'Peng, Kun'
'Friedrich, Alexandra'
'Schatzschneider, Ulrich'

_publ_section_title
;
 2,2':6',2''-Terpyridine switches from tridentate to monodentate
 coordination in a gold(III) terpy complex upon reaction with sodium azide
;
_journal_name_full 'Chemical Communications'
_journal_paper_doi 10.1039/C9CC04113C
_journal_year 2019
_chemical_formula_moiety 'C15 H11 Au N12'
_chemical_formula_sum 'C15 H11 Au N12'
_chemical_formula_weight 556.32
_chemical_name_systematic tris(azido)(2,2':6',2''-terpyridine-kN1)gold(III)
_space_group_crystal_system monoclinic
_space_group_IT_number 15
_space_group_name_Hall '-C 2yc'
_space_group_name_H-M_alt 'C 1 2/c 1'
_symmetry_space_group_name_Hall '-C 2yc'
_symmetry_space_group_name_H-M 'C 1 2/c 1'
_atom_sites_solution_hydrogens geom
_atom_sites_solution_primary iterative
_atom_sites_solution_secondary difmap
_audit_creation_method SHELXL-2018/3
_audit_update_record
;
2019-05-23 deposited with the CCDC.    2019-06-18 downloaded from the CCDC.
;
_cell_angle_alpha 90
_cell_angle_beta 92.84(2)
_cell_angle_gamma 90
_cell_formula_units_Z 8
_cell_length_a 16.174(7)
_cell_length_b 10.772(5)
_cell_length_c 19.565(8)
_cell_measurement_reflns_used 9916
_cell_measurement_temperature 100(2)
_cell_measurement_theta_max 28.33
_cell_measurement_theta_min 2.27
_cell_volume 3405(3)
_computing_cell_refinement 'Saint+ ver. V8.37A (Bruker AXS)'
_computing_data_collection 'APEX2 ver. 2014.9 (Bruker AXS)'
_computing_data_reduction 'Saint+ ver. V8.37A (Bruker AXS)'
_computing_molecular_graphics 'ShelXLe (Huebschle et all, 2011)'
_computing_publication_material 'SHELXL-2018/3 (Sheldrick, 2018)'
_computing_structure_refinement 'SHELXL-2018/3 (Sheldrick, 2018)'
_computing_structure_solution 'SHELXT (Sheldrick, 2014)'
_diffrn_ambient_temperature 100(2)
_diffrn_detector 'CCD area detector (Apex2)'
_diffrn_detector_area_resol_mean 8.333
_diffrn_measured_fraction_theta_full 1.000
_diffrn_measured_fraction_theta_max 1.000
_diffrn_measurement_device_type 'Bruker X8-APEX II'
_diffrn_measurement_method '\f and \w scans'
_diffrn_radiation_monochromator 'multi-layer mirror'
_diffrn_radiation_type MoK\a
_diffrn_radiation_wavelength 0.71073
_diffrn_reflns_av_R_equivalents 0.0446
_diffrn_reflns_av_unetI/netI 0.0301
_diffrn_reflns_Laue_measured_fraction_full 1.000
_diffrn_reflns_Laue_measured_fraction_max 1.000
_diffrn_reflns_limit_h_max 19
_diffrn_reflns_limit_h_min -19
_diffrn_reflns_limit_k_max 13
_diffrn_reflns_limit_k_min -13
_diffrn_reflns_limit_l_max 24
_diffrn_reflns_limit_l_min -23
_diffrn_reflns_number 19200
_diffrn_reflns_point_group_measured_fraction_full 1.000
_diffrn_reflns_point_group_measured_fraction_max 1.000
_diffrn_reflns_theta_full 26.000
_diffrn_reflns_theta_max 26.022
_diffrn_reflns_theta_min 2.084
_diffrn_source 'rotating-anode (Nonius FR-591)'
_exptl_absorpt_coefficient_mu 8.674
_exptl_absorpt_correction_T_max 0.7457
_exptl_absorpt_correction_T_min 0.4198
_exptl_absorpt_correction_type multi-scan
_exptl_absorpt_process_details 'SadAbs 2014/5 (Bruker AXS)'
_exptl_crystal_colour red
_exptl_crystal_density_diffrn 2.171
_exptl_crystal_description block
_exptl_crystal_F_000 2112
_exptl_crystal_recrystallization_method 'Re-crystallisation from solvent: water/acetone/pentane'
_exptl_crystal_size_max 0.599
_exptl_crystal_size_mid 0.327
_exptl_crystal_size_min 0.322
_refine_diff_density_max 1.317
_refine_diff_density_min -1.380
_refine_diff_density_rms 0.148
_refine_ls_extinction_method none
_refine_ls_goodness_of_fit_ref 1.190
_refine_ls_hydrogen_treatment constr
_refine_ls_matrix_type full
_refine_ls_number_parameters 253
_refine_ls_number_reflns 3350
_refine_ls_number_restraints 0
_refine_ls_restrained_S_all 1.190
_refine_ls_R_factor_all 0.0270
_refine_ls_R_factor_gt 0.0252
_refine_ls_shift/su_max 0.002
_refine_ls_shift/su_mean 0.000
_refine_ls_structure_factor_coef Fsqd
_refine_ls_weighting_details 'w=1/[\s^2^(Fo^2^)+(0.0144P)^2^+30.0109P] where P=(Fo^2^+2Fc^2^)/3'
_refine_ls_weighting_scheme calc
_refine_ls_wR_factor_gt 0.0600
_refine_ls_wR_factor_ref 0.0607
_reflns_Friedel_coverage 0.000
_reflns_number_gt 3201
_reflns_number_total 3350
_reflns_threshold_expression 'I > 2\s(I)'
_cod_data_source_file c9cc04113c2.cif
_cod_data_source_block '[Au(N3)3(terpy-kN1)]'
_cod_original_cell_volume 3405(2)
_cod_database_code 7123688
_shelx_shelxl_version_number 2018/3
_shelx_space_group_comment
;
The symmetry employed for this shelxl refinement is uniquely defined
by the following loop, which should always be used as a source of
symmetry information in preference to the above space-group names.
They are only intended as comments.
;
_shelx_estimated_absorpt_t_min 0.078
_shelx_estimated_absorpt_t_max 0.167

loop_
_space_group_symop_operation_xyz
'x, y, z'
'-x, y, -z+1/2'
'x+1/2, y+1/2, z'
'-x+1/2, y+1/2, -z+1/2'
'-x, -y, -z'
'x, -y, z-1/2'
'-x+1/2, -y+1/2, -z'
'x+1/2, -y+1/2, z-1/2'

loop_
_atom_site_label
_atom_site_type_symbol
_atom_site_fract_x
_atom_site_fract_y
_atom_site_fract_z
_atom_site_U_iso_or_equiv
_atom_site_adp_type
_atom_site_occupancy
_atom_site_site_symmetry_order
_atom_site_calc_flag
_atom_site_refinement_flags_posn
_atom_site_refinement_flags_adp
Au1 Au 0.52071(2) 0.60924(2) 0.42313(2) 0.01011(7) Uani 1 1 d . .
N1 N 0.6395(2) 0.6739(4) 0.41127(18) 0.0126(8) Uani 1 1 d . .
N2 N 0.5179(2) 0.8199(4) 0.34612(18) 0.0109(8) Uani 1 1 d . .
N3 N 0.3041(3) 0.8859(4) 0.3151(2) 0.0155(8) Uani 1 1 d . .
N4 N 0.5449(2) 0.4821(4) 0.3493(2) 0.0165(9) Uani 1 1 d . .
N5 N 0.4870(3) 0.4172(4) 0.3296(2) 0.0151(9) Uani 1 1 d . .
N6 N 0.4365(3) 0.3524(4) 0.3079(2) 0.0217(9) Uani 1 1 d . .
N7 N 0.4095(2) 0.5313(4) 0.4353(2) 0.0165(8) Uani 1 1 d . .
N8 N 0.3515(3) 0.6013(4) 0.4407(2) 0.0159(9) Uani 1 1 d . .
N9 N 0.2918(3) 0.6562(5) 0.4463(2) 0.0262(10) Uani 1 1 d . .
N10 N 0.5073(3) 0.7323(4) 0.50167(19) 0.0154(8) Uani 1 1 d . .
N11 N 0.4572(3) 0.8124(4) 0.49029(19) 0.0194(9) Uani 1 1 d . .
N12 N 0.4113(4) 0.8933(5) 0.4839(2) 0.0397(15) Uani 1 1 d . .
C1 C 0.7006(3) 0.5939(5) 0.4287(2) 0.0148(10) Uani 1 1 d . .
H1 H 0.686752 0.511176 0.440463 0.018 Uiso 1 1 calc R U
C2 C 0.7835(3) 0.6281(5) 0.4301(2) 0.0158(10) Uani 1 1 d . .
H2 H 0.825762 0.570295 0.443127 0.019 Uiso 1 1 calc R U
C3 C 0.8027(3) 0.7476(5) 0.4122(2) 0.0158(10) Uani 1 1 d . .
H3 H 0.858603 0.775109 0.414487 0.019 Uiso 1 1 calc R U
C4 C 0.7394(3) 0.8277(5) 0.3908(2) 0.0151(9) Uani 1 1 d . .
H4 H 0.752469 0.908887 0.375745 0.018 Uiso 1 1 calc R U
C5 C 0.6577(3) 0.7906(4) 0.3910(2) 0.0117(9) Uani 1 1 d . .
C6 C 0.5888(3) 0.8742(4) 0.3688(2) 0.0127(9) Uani 1 1 d . .
C7 C 0.5977(3) 1.0025(4) 0.3721(2) 0.0135(9) Uani 1 1 d . .
H7 H 0.648754 1.038996 0.387564 0.016 Uiso 1 1 calc R U
C8 C 0.5302(3) 1.0758(4) 0.3523(2) 0.0147(10) Uani 1 1 d . .
H8 H 0.534851 1.163712 0.353319 0.018 Uiso 1 1 calc R U
C9 C 0.4559(3) 1.0207(4) 0.3310(2) 0.0127(9) Uani 1 1 d . .
H9 H 0.408645 1.069605 0.318666 0.015 Uiso 1 1 calc R U
C10 C 0.4525(3) 0.8910(4) 0.3282(2) 0.0100(9) Uani 1 1 d . .
C11 C 0.3747(3) 0.8242(4) 0.3071(2) 0.0118(9) Uani 1 1 d . .
C12 C 0.3773(3) 0.7028(4) 0.2830(2) 0.0131(9) Uani 1 1 d . .
H12 H 0.428690 0.661955 0.277918 0.016 Uiso 1 1 calc R U
C13 C 0.3034(3) 0.6429(5) 0.2666(2) 0.0170(10) Uani 1 1 d . .
H13 H 0.303114 0.560598 0.249147 0.020 Uiso 1 1 calc R U
C14 C 0.2303(3) 0.7044(5) 0.2758(2) 0.0177(10) Uani 1 1 d . .
H14 H 0.178636 0.664731 0.265844 0.021 Uiso 1 1 calc R U
C15 C 0.2335(3) 0.8251(5) 0.3000(2) 0.0182(10) Uani 1 1 d . .
H15 H 0.182716 0.867016 0.306127 0.022 Uiso 1 1 calc R U

loop_
_atom_site_aniso_label
_atom_site_aniso_U_11
_atom_site_aniso_U_22
_atom_site_aniso_U_33
_atom_site_aniso_U_23
_atom_site_aniso_U_13
_atom_site_aniso_U_12
Au1 0.00865(10) 0.00873(11) 0.01303(10) 0.00154(6) 0.00141(6) 0.00161(6)
N1 0.0096(19) 0.016(2) 0.0122(18) -0.0031(15) -0.0020(14) 0.0030(16)
N2 0.0105(19) 0.0096(19) 0.0126(18) -0.0001(14) 0.0009(14) -0.0001(15)
N3 0.013(2) 0.014(2) 0.020(2) 0.0027(16) -0.0014(16) 0.0017(16)
N4 0.012(2) 0.015(2) 0.022(2) -0.0055(16) 0.0043(16) 0.0002(17)
N5 0.017(2) 0.009(2) 0.019(2) 0.0025(16) 0.0037(17) 0.0019(17)
N6 0.023(2) 0.024(2) 0.019(2) -0.0020(18) 0.0015(18) -0.007(2)
N7 0.010(2) 0.011(2) 0.028(2) 0.0020(17) 0.0016(16) 0.0013(17)
N8 0.017(2) 0.017(2) 0.0135(19) 0.0012(15) 0.0018(16) -0.0028(18)
N9 0.018(2) 0.027(3) 0.034(3) -0.001(2) 0.0066(19) 0.007(2)
N10 0.018(2) 0.019(2) 0.0089(18) -0.0012(15) -0.0029(15) 0.0056(18)
N11 0.029(2) 0.020(2) 0.0096(18) -0.0039(16) 0.0030(16) 0.004(2)
N12 0.062(4) 0.039(3) 0.018(2) -0.008(2) -0.004(2) 0.036(3)
C1 0.015(2) 0.018(3) 0.012(2) 0.0012(18) 0.0019(18) 0.0034(19)
C2 0.013(2) 0.024(3) 0.010(2) -0.0038(18) 0.0008(17) 0.005(2)
C3 0.010(2) 0.024(3) 0.014(2) -0.0058(19) 0.0006(17) 0.0003(19)
C4 0.018(2) 0.015(2) 0.012(2) -0.0016(18) 0.0005(17) 0.000(2)
C5 0.014(2) 0.013(2) 0.008(2) -0.0017(16) 0.0024(16) 0.0029(18)
C6 0.014(2) 0.014(2) 0.009(2) -0.0010(17) 0.0026(17) 0.0000(18)
C7 0.013(2) 0.014(2) 0.013(2) -0.0025(17) -0.0001(17) 0.0009(18)
C8 0.021(3) 0.008(2) 0.016(2) 0.0004(17) 0.0025(18) -0.0001(19)
C9 0.015(2) 0.009(2) 0.014(2) 0.0014(17) -0.0010(17) 0.0017(18)
C10 0.012(2) 0.011(2) 0.0074(19) 0.0023(16) 0.0027(16) 0.0006(17)
C11 0.011(2) 0.013(2) 0.011(2) 0.0037(17) -0.0001(16) 0.0003(18)
C12 0.015(2) 0.012(2) 0.013(2) 0.0025(17) 0.0010(17) 0.0002(18)
C13 0.024(3) 0.012(2) 0.015(2) 0.0010(18) -0.0018(19) -0.002(2)
C14 0.016(2) 0.018(3) 0.019(2) 0.0045(19) -0.0030(19) -0.005(2)
C15 0.013(2) 0.020(3) 0.022(2) 0.006(2) -0.0003(18) 0.004(2)

loop_
_atom_type_symbol
_atom_type_description
_atom_type_scat_dispersion_real
_atom_type_scat_dispersion_imag
_atom_type_scat_source
C C 0.0033 0.0016 'International Tables Vol C Tables 4.2.6.8 and 6.1.1.4'
H H 0.0000 0.0000 'International Tables Vol C Tables 4.2.6.8 and 6.1.1.4'
N N 0.0061 0.0033 'International Tables Vol C Tables 4.2.6.8 and 6.1.1.4'
Au Au -2.0133 8.8022 'International Tables Vol C Tables 4.2.6.8 and 6.1.1.4'

loop_
_exptl_crystal_face_index_h
_exptl_crystal_face_index_k
_exptl_crystal_face_index_l
_exptl_crystal_face_perp_dist
-3.00 2.00 2.00 0.0780
-1.00 -1.00 -3.00 0.2070
1.00 1.00 3.00 0.1940
1.00 -1.00 -1.00 0.1610
-1.00 1.00 1.00 0.0670
3.00 -2.00 1.00 0.2870
0.00 0.00 -1.00 0.1460
0.00 0.00 1.00 0.2310
2.00 -3.00 2.00 0.2310
-2.00 3.00 2.00 0.0600
2.00 -3.00 -2.00 0.1680
0.00 -1.00 3.00 0.2590
1.00 1.00 -2.00 0.0960
-1.00 -1.00 2.00 0.1910
3.00 3.00 -2.00 0.0820
-3.00 -3.00 2.00 0.1460
2.00 -1.00 -3.00 0.1560
1.00 1.00 -1.00 0.0770
1.00 -1.00 -2.00 0.1680
0.00 1.00 -3.00 0.1380
-1.00 1.00 3.00 0.1500

loop_
_geom_angle_atom_site_label_1
_geom_angle_atom_site_label_2
_geom_angle_atom_site_label_3
_geom_angle
N7 Au1 N4 90.42(16)
N7 Au1 N10 93.06(17)
N4 Au1 N10 174.45(16)
N7 Au1 N1 174.96(15)
N4 Au1 N1 86.28(16)
N10 Au1 N1 89.95(16)
C1 N1 C5 120.1(4)
C1 N1 Au1 115.6(3)
C5 N1 Au1 124.2(3)
C10 N2 C6 119.2(4)
C15 N3 C11 117.1(4)
N5 N4 Au1 116.0(3)
N6 N5 N4 175.0(5)
N8 N7 Au1 116.8(3)
N9 N8 N7 172.7(5)
N11 N10 Au1 115.0(3)
N12 N11 N10 174.8(5)
N1 C1 C2 122.2(5)
N1 C1 H1 118.9
C2 C1 H1 118.9
C3 C2 C1 118.3(5)
C3 C2 H2 120.9
C1 C2 H2 120.9
C2 C3 C4 119.1(5)
C2 C3 H3 120.4
C4 C3 H3 120.4
C5 C4 C3 120.7(5)
C5 C4 H4 119.6
C3 C4 H4 119.6
N1 C5 C4 119.4(4)
N1 C5 C6 118.6(4)
C4 C5 C6 122.0(4)
N2 C6 C7 122.2(4)
N2 C6 C5 116.7(4)
C7 C6 C5 121.1(4)
C8 C7 C6 118.3(4)
C8 C7 H7 120.8
C6 C7 H7 120.8
C9 C8 C7 119.9(4)
C9 C8 H8 120.0
C7 C8 H8 120.0
C8 C9 C10 118.2(4)
C8 C9 H9 120.9
C10 C9 H9 120.9
N2 C10 C9 122.1(4)
N2 C10 C11 116.2(4)
C9 C10 C11 121.7(4)
N3 C11 C12 123.1(4)
N3 C11 C10 116.3(4)
C12 C11 C10 120.6(4)
C13 C12 C11 118.5(4)
C13 C12 H12 120.7
C11 C12 H12 120.7
C14 C13 C12 119.0(5)
C14 C13 H13 120.5
C12 C13 H13 120.5
C13 C14 C15 118.7(5)
C13 C14 H14 120.7
C15 C14 H14 120.7
N3 C15 C14 123.6(5)
N3 C15 H15 118.2
C14 C15 H15 118.2

loop_
_geom_bond_atom_site_label_1
_geom_bond_atom_site_label_2
_geom_bond_distance
Au1 N7 2.009(4)
Au1 N4 2.043(4)
Au1 N10 2.049(4)
Au1 N1 2.067(4)
N1 C1 1.344(6)
N1 C5 1.355(6)
N2 C10 1.339(6)
N2 C6 1.343(6)
N3 C15 1.337(6)
N3 C11 1.338(6)
N4 N5 1.217(6)
N5 N6 1.140(6)
N7 N8 1.213(6)
N8 N9 1.142(6)
N10 N11 1.197(6)
N11 N12 1.148(6)
C1 C2 1.388(7)
C1 H1 0.9500
C2 C3 1.375(7)
C2 H2 0.9500
C3 C4 1.387(7)
C3 H3 0.9500
C4 C5 1.381(7)
C4 H4 0.9500
C5 C6 1.481(6)
C6 C7 1.390(7)
C7 C8 1.388(7)
C7 H7 0.9500
C8 C9 1.385(7)
C8 H8 0.9500
C9 C10 1.399(6)
C9 H9 0.9500
C10 C11 1.489(6)
C11 C12 1.393(7)
C12 C13 1.382(7)
C12 H12 0.9500
C13 C14 1.375(7)
C13 H13 0.9500
C14 C15 1.383(7)
C14 H14 0.9500
C15 H15 0.9500

loop_
_geom_torsion_atom_site_label_1
_geom_torsion_atom_site_label_2
_geom_torsion_atom_site_label_3
_geom_torsion_atom_site_label_4
_geom_torsion
C5 N1 C1 C2 3.3(6)
Au1 N1 C1 C2 -173.4(3)
N1 C1 C2 C3 -0.8(7)
C1 C2 C3 C4 -2.7(6)
C2 C3 C4 C5 3.7(7)
C1 N1 C5 C4 -2.3(6)
Au1 N1 C5 C4 174.1(3)
C1 N1 C5 C6 176.9(4)
Au1 N1 C5 C6 -6.7(5)
C3 C4 C5 N1 -1.2(6)
C3 C4 C5 C6 179.6(4)
C10 N2 C6 C7 -2.3(6)
C10 N2 C6 C5 177.1(4)
N1 C5 C6 N2 -23.8(6)
C4 C5 C6 N2 155.3(4)
N1 C5 C6 C7 155.6(4)
C4 C5 C6 C7 -25.3(6)
N2 C6 C7 C8 1.1(7)
C5 C6 C7 C8 -178.3(4)
C6 C7 C8 C9 1.1(7)
C7 C8 C9 C10 -2.0(7)
C6 N2 C10 C9 1.3(6)
C6 N2 C10 C11 -176.8(4)
C8 C9 C10 N2 0.9(6)
C8 C9 C10 C11 178.8(4)
C15 N3 C11 C12 1.3(7)
C15 N3 C11 C10 -176.5(4)
N2 C10 C11 N3 154.7(4)
C9 C10 C11 N3 -23.4(6)
N2 C10 C11 C12 -23.2(6)
C9 C10 C11 C12 158.7(4)
N3 C11 C12 C13 -0.2(7)
C10 C11 C12 C13 177.5(4)
C11 C12 C13 C14 -1.2(7)
C12 C13 C14 C15 1.3(7)
C11 N3 C15 C14 -1.2(7)
C13 C14 C15 N3 -0.1(7)
